data_7700456
loop_
_publ_author_name
'Zhang, Jinhao'
'Jin, Bo'
'Peng, Rufang'
'Niu, Chunhuan'
'Xiao, Lipengcheng'
'Guo, Zhicheng'
'Zhang, Qingchun'

_publ_section_title
;
 Novel strategies for synthesizing energetic materials based on BTO with
 improved performances.
;
_journal_issue 31
_journal_name_full 'Dalton transactions (Cambridge, England : 2003)'
_journal_page_first 11848
_journal_page_last 11854
_journal_paper_doi 10.1039/c9dt02334h
_journal_volume 48
_journal_year 2019
_chemical_formula_moiety 'C2 H N8 O2, C2 H5 N4'
_chemical_formula_sum 'C4 H6 N12 O2'
_chemical_formula_weight 254.21
_space_group_crystal_system monoclinic
_space_group_IT_number 14
_space_group_name_Hall '-P 2ybc'
_space_group_name_H-M_alt 'P 1 21/c 1'
_symmetry_space_group_name_Hall '-P 2ybc'
_symmetry_space_group_name_H-M 'P 1 21/c 1'
_atom_sites_solution_hydrogens mixed
_atom_sites_solution_primary dual
_audit_creation_date 2018-04-28
_audit_creation_method
;
Olex2 1.2
(compiled 2018.04.26 svn.r3504 for OlexSys, GUI svn.r5492)
;
_audit_update_record
;
2018-05-02 deposited with the CCDC.    2019-07-02 downloaded from the CCDC.
;
_cell_angle_alpha 90
_cell_angle_beta 90.308(3)
_cell_angle_gamma 90
_cell_formula_units_Z 4
_cell_length_a 3.79910(10)
_cell_length_b 12.3968(4)
_cell_length_c 19.5608(6)
_cell_measurement_reflns_used 1591
_cell_measurement_temperature 150.00(10)
_cell_measurement_theta_max 73.4550
_cell_measurement_theta_min 4.4940
_cell_volume 921.24(5)
_computing_cell_refinement 'CrysAlisPro 1.171.39.44a (Rigaku OD, 2018)'
_computing_data_collection 'CrysAlisPro 1.171.39.44a (Rigaku OD, 2018)'
_computing_data_reduction 'CrysAlisPro 1.171.39.44a (Rigaku OD, 2018)'
_computing_molecular_graphics 'Olex2 (Dolomanov et al., 2009)'
_computing_publication_material 'Olex2 (Dolomanov et al., 2009)'
_computing_structure_refinement 'ShelXL (Sheldrick, 2015)'
_computing_structure_solution 'ShelXT (Sheldrick, 2015)'
_diffrn_ambient_environment N~2~
_diffrn_ambient_temperature 150.00(10)
_diffrn_detector 'CCD plate'
_diffrn_detector_area_resol_mean 10.6525
_diffrn_detector_type Atlas
_diffrn_measured_fraction_theta_full 0.994
_diffrn_measured_fraction_theta_max 0.994
_diffrn_measurement_details
;
List of Runs (angles in degrees, time in seconds):

  # Type    Start    End  Width  t~exp~   \w     \q     \k     \f   Frames
#--------------------------------------------------------------------------
  1  \w    -61.00 -26.00   1.00    1.00    --  -41.14  38.00-180.00   35
  2  \w   -109.00 -18.00   1.00    1.00    --  -41.14 -57.00  30.00   91
  3  \w    128.00 155.00   1.00    1.00    --  106.40 125.00-120.00   27
  4  \w     24.00 103.00   1.00    1.00    --  106.40 -95.00-150.00   79
  5  \w     49.00 159.00   1.00    1.00    --  106.40 -15.00-180.00  110
  6  \w      1.00  69.00   1.00    1.00    --   41.33 -99.00-120.00   68
  7  \w     97.00 130.00   1.00    1.00    --  106.40 125.00-120.00   33
  8  \w     87.00 127.00   1.00    1.00    --  106.40 -61.00 150.00   40
  9  \w     34.00  68.00   1.00    1.00    --  106.40-125.00  90.00   34
 10  \w     79.00 105.00   1.00    1.00    --  106.40-125.00  90.00   26
 11  \w     36.00  62.00   1.00    1.00    --  106.40 -61.00 150.00   26
;
_diffrn_measurement_device 'four-circle diffractometer'
_diffrn_measurement_device_type 'SuperNova, Dual, Cu at home/near, Atlas'
_diffrn_measurement_method '\w scans'
_diffrn_orient_matrix_type 'CrysAlisPro convention (1999,Acta A55,543-557)'
_diffrn_orient_matrix_UB_11 0.0153491000
_diffrn_orient_matrix_UB_12 -0.1239410000
_diffrn_orient_matrix_UB_13 0.0048579000
_diffrn_orient_matrix_UB_21 0.0069451000
_diffrn_orient_matrix_UB_22 -0.0075909000
_diffrn_orient_matrix_UB_23 -0.0785900000
_diffrn_orient_matrix_UB_31 0.4051934000
_diffrn_orient_matrix_UB_32 0.0048030000
_diffrn_orient_matrix_UB_33 0.0015872000
_diffrn_radiation_monochromator mirror
_diffrn_radiation_probe x-ray
_diffrn_radiation_type CuK\a
_diffrn_radiation_wavelength 1.54184
_diffrn_reflns_av_R_equivalents 0.0307
_diffrn_reflns_av_unetI/netI 0.0383
_diffrn_reflns_Laue_measured_fraction_full 0.994
_diffrn_reflns_Laue_measured_fraction_max 0.994
_diffrn_reflns_limit_h_max 4
_diffrn_reflns_limit_h_min -3
_diffrn_reflns_limit_k_max 14
_diffrn_reflns_limit_k_min -14
_diffrn_reflns_limit_l_max 23
_diffrn_reflns_limit_l_min -23
_diffrn_reflns_number 2899
_diffrn_reflns_point_group_measured_fraction_full 0.994
_diffrn_reflns_point_group_measured_fraction_max 0.994
_diffrn_reflns_theta_full 65.976
_diffrn_reflns_theta_max 65.976
_diffrn_reflns_theta_min 4.222
_diffrn_source 'micro-focus sealed X-ray tube'
_diffrn_source_type 'SuperNova (Cu) X-ray Source'
_exptl_absorpt_coefficient_mu 1.323
_exptl_absorpt_correction_T_max 1.00000
_exptl_absorpt_correction_T_min 0.58752
_exptl_absorpt_correction_type multi-scan
_exptl_absorpt_process_details
;
CrysAlisPro 1.171.39.44a (Rigaku Oxford Diffraction, 2018)
Empirical absorption correction using spherical harmonics,
 implemented in SCALE3 ABSPACK scaling algorithm.
;
_exptl_crystal_density_diffrn 1.833
_exptl_crystal_description needle
_exptl_crystal_F_000 520
_exptl_crystal_size_max 0.19
_exptl_crystal_size_mid 0.18
_exptl_crystal_size_min 0.17
_refine_diff_density_max 0.277
_refine_diff_density_min -0.290
_refine_diff_density_rms 0.072
_refine_ls_extinction_coef 0.0048(9)
_refine_ls_extinction_expression Fc^*^=kFc[1+0.001xFc^2^\l^3^/sin(2\q)]^-1/4^
_refine_ls_extinction_method 'SHELXL-2014/7 (Sheldrick 2014'
_refine_ls_goodness_of_fit_ref 1.060
_refine_ls_hydrogen_treatment constr
_refine_ls_matrix_type full
_refine_ls_number_parameters 164
_refine_ls_number_reflns 1608
_refine_ls_number_restraints 0
_refine_ls_restrained_S_all 1.060
_refine_ls_R_factor_all 0.0487
_refine_ls_R_factor_gt 0.0451
_refine_ls_shift/su_max 0.000
_refine_ls_shift/su_mean 0.000
_refine_ls_structure_factor_coef Fsqd
_refine_ls_weighting_details 'w=1/[\s^2^(Fo^2^)+(0.0800P)^2^+0.1492P] where P=(Fo^2^+2Fc^2^)/3'
_refine_ls_weighting_scheme calc
_refine_ls_wR_factor_gt 0.1197
_refine_ls_wR_factor_ref 0.1258
_reflns_Friedel_coverage 0.000
_reflns_number_gt 1443
_reflns_number_total 1608
_reflns_threshold_expression 'I > 2\s(I)'
_cod_data_source_file c9dt02334h2.cif
_cod_data_source_block 1
_cod_depositor_comments 'Adding full bibliography for 7700455--7700459.cif.'
_cod_database_code 7700456
_shelx_shelxl_version_number 2014/7
_shelx_space_group_comment
;
The symmetry employed for this shelxl refinement is uniquely defined
by the following loop, which should always be used as a source of
symmetry information in preference to the above space-group names.
They are only intended as comments.
;
_shelx_estimated_absorpt_t_max 0.806
_shelx_estimated_absorpt_t_min 0.787
_reflns_odcompleteness_completeness 99.25
_reflns_odcompleteness_iscentric 1
_reflns_odcompleteness_theta 66.49
_olex2_refinement_description
;
1. Fixed Uiso
 At 1.2 times of:
  All C(H) groups, All N(H) groups, All N(H,H) groups
 At 1.5 times of:
  All O(H) groups
2.a Riding coordinates:
 O2(H2)
2.b Aromatic/amide H refined with riding coordinates:
 N9(H9), N11(H11), C3(H3)
2.c X=CH2 refined with riding coordinates:
 N12(H12A,H12B)
;
_olex2_submission_special_instructions 'No special instructions were received'
_oxdiff_exptl_absorpt_empirical_details
;
Empirical correction (ABSPACK) includes:
- Absorption correction using spherical harmonics
- Frame scaling
- Detector area scaling
;
_oxdiff_exptl_absorpt_empirical_full_max 2.262
_oxdiff_exptl_absorpt_empirical_full_min 0.604

loop_
_space_group_symop_operation_xyz
'x, y, z'
'-x, y+1/2, -z+1/2'
'-x, -y, -z'
'x, -y-1/2, z-1/2'

loop_
_atom_site_label
_atom_site_type_symbol
_atom_site_fract_x
_atom_site_fract_y
_atom_site_fract_z
_atom_site_U_iso_or_equiv
_atom_site_adp_type
_atom_site_occupancy
_atom_site_site_symmetry_order
_atom_site_calc_flag
_atom_site_refinement_flags_posn
O1 O 0.7022(4) 0.79106(11) 0.73565(7) 0.0264(4) Uani 1 1 d .
O2 O 0.0353(3) 0.42808(11) 0.68905(7) 0.0219(4) Uani 1 1 d .
H2 H 0.1789 0.3789 0.7162 0.033 Uiso 1 1 d R
N1 N 0.5392(4) 0.71634(13) 0.77233(8) 0.0177(4) Uani 1 1 d .
N2 N 0.4793(4) 0.72783(14) 0.83894(8) 0.0226(4) Uani 1 1 d .
N3 N 0.3112(4) 0.64005(15) 0.85798(8) 0.0246(4) Uani 1 1 d .
N4 N 0.2617(4) 0.57268(14) 0.80482(8) 0.0231(4) Uani 1 1 d .
N5 N 0.2729(4) 0.49178(13) 0.65837(8) 0.0167(4) Uani 1 1 d .
N6 N 0.3545(4) 0.47863(13) 0.59280(8) 0.0208(4) Uani 1 1 d .
N7 N 0.5610(4) 0.55864(13) 0.57704(8) 0.0205(4) Uani 1 1 d .
N8 N 0.6134(4) 0.62378(13) 0.63198(8) 0.0175(4) Uani 1 1 d .
C1 C 0.4055(4) 0.62150(15) 0.75140(10) 0.0161(4) Uani 1 1 d .
C2 C 0.4294(4) 0.58123(15) 0.68269(9) 0.0151(4) Uani 1 1 d .
N9 N 1.0171(4) 0.80194(13) 0.59033(8) 0.0178(4) Uani 1 1 d .
H9 H 0.9086 0.7563 0.6158 0.021 Uiso 1 1 calc R
N10 N 1.3140(4) 0.94727(13) 0.56086(8) 0.0199(4) Uani 1 1 d .
N11 N 1.2484(4) 0.88154(13) 0.50516(8) 0.0194(4) Uani 1 1 d .
H11 H 1.3158 0.8955 0.4642 0.023 Uiso 1 1 calc R
N12 N 0.9603(5) 0.71539(14) 0.48171(9) 0.0272(4) Uani 1 1 d .
H12A H 1.0063 0.7180 0.4387 0.033 Uiso 1 1 calc R
H12B H 0.8445 0.6618 0.4981 0.033 Uiso 1 1 calc R
C3 C 1.1705(5) 0.89630(15) 0.61104(10) 0.0186(4) Uani 1 1 d .
H3 H 1.1713 0.9208 0.6560 0.022 Uiso 1 1 calc R
C4 C 1.0682(4) 0.79413(15) 0.52276(10) 0.0171(4) Uani 1 1 d .

loop_
_atom_site_aniso_label
_atom_site_aniso_U_11
_atom_site_aniso_U_22
_atom_site_aniso_U_33
_atom_site_aniso_U_23
_atom_site_aniso_U_13
_atom_site_aniso_U_12
O1 0.0437(8) 0.0202(8) 0.0153(7) -0.0008(6) 0.0049(6) -0.0108(6)
O2 0.0188(7) 0.0205(8) 0.0265(8) 0.0089(6) -0.0025(5) -0.0051(5)
N1 0.0234(8) 0.0183(8) 0.0115(8) 0.0014(6) 0.0008(6) 0.0008(6)
N2 0.0311(9) 0.0232(9) 0.0136(8) 0.0003(7) 0.0028(6) 0.0024(7)
N3 0.0306(9) 0.0293(10) 0.0140(9) 0.0005(7) 0.0046(7) 0.0014(7)
N4 0.0279(8) 0.0259(9) 0.0154(8) 0.0032(7) 0.0046(7) -0.0014(7)
N5 0.0169(7) 0.0175(8) 0.0158(8) 0.0028(6) -0.0024(6) -0.0020(6)
N6 0.0249(8) 0.0212(9) 0.0162(8) -0.0006(7) -0.0034(6) -0.0011(6)
N7 0.0266(8) 0.0219(9) 0.0129(8) -0.0019(7) -0.0002(6) 0.0010(6)
N8 0.0206(8) 0.0196(8) 0.0121(8) 0.0007(6) 0.0005(6) -0.0003(6)
C1 0.0162(8) 0.0180(9) 0.0140(9) 0.0013(7) 0.0005(7) 0.0024(7)
C2 0.0151(8) 0.0153(9) 0.0150(9) 0.0025(7) -0.0006(7) 0.0014(7)
N9 0.0202(7) 0.0187(8) 0.0145(8) 0.0032(7) 0.0028(6) -0.0009(6)
N10 0.0243(8) 0.0187(8) 0.0167(8) -0.0018(7) 0.0017(6) -0.0008(6)
N11 0.0253(8) 0.0206(9) 0.0123(8) 0.0003(6) 0.0034(6) -0.0022(6)
N12 0.0396(10) 0.0250(10) 0.0171(8) -0.0017(7) 0.0006(7) -0.0089(7)
C3 0.0217(9) 0.0203(10) 0.0139(9) -0.0015(8) 0.0014(7) 0.0009(7)
C4 0.0165(8) 0.0189(10) 0.0158(9) 0.0028(7) 0.0005(7) 0.0013(7)

loop_
_atom_type_symbol
_atom_type_description
_atom_type_scat_dispersion_real
_atom_type_scat_dispersion_imag
_atom_type_scat_source
C C 0.0181 0.0091 'International Tables Vol C Tables 4.2.6.8 and 6.1.1.4'
H H 0.0000 0.0000 'International Tables Vol C Tables 4.2.6.8 and 6.1.1.4'
N N 0.0311 0.0180 'International Tables Vol C Tables 4.2.6.8 and 6.1.1.4'
O O 0.0492 0.0322 'International Tables Vol C Tables 4.2.6.8 and 6.1.1.4'

loop_
_geom_angle_atom_site_label_1
_geom_angle_atom_site_label_2
_geom_angle_atom_site_label_3
_geom_angle
N5 O2 H2 103.6
O1 N1 N2 122.48(15)
O1 N1 C1 128.52(16)
N2 N1 C1 108.99(16)
N3 N2 N1 105.91(15)
N2 N3 N4 111.12(15)
C1 N4 N3 105.58(16)
O2 N5 C2 128.60(16)
N6 N5 O2 121.27(15)
N6 N5 C2 109.71(15)
N7 N6 N5 106.17(15)
N6 N7 N8 110.58(15)
C2 N8 N7 106.24(15)
N1 C1 C2 124.28(17)
N4 C1 N1 108.40(17)
N4 C1 C2 127.29(18)
N5 C2 C1 125.99(17)
N8 C2 N5 107.31(16)
N8 C2 C1 126.69(17)
C3 N9 H9 126.6
C4 N9 H9 126.6
C4 N9 C3 106.87(16)
C3 N10 N11 103.63(15)
N10 N11 H11 124.2
C4 N11 N10 111.57(15)
C4 N11 H11 124.2
H12A N12 H12B 120.0
C4 N12 H12A 120.0
C4 N12 H12B 120.0
N9 C3 H3 124.0
N10 C3 N9 112.00(17)
N10 C3 H3 124.0
N11 C4 N9 105.92(16)
N12 C4 N9 127.13(18)
N12 C4 N11 126.94(18)

loop_
_geom_bond_atom_site_label_1
_geom_bond_atom_site_label_2
_geom_bond_distance
O1 N1 1.327(2)
O2 H2 0.9733
O2 N5 1.343(2)
N1 N2 1.332(2)
N1 C1 1.344(2)
N2 N3 1.317(2)
N3 N4 1.346(2)
N4 C1 1.328(2)
N5 N6 1.331(2)
N5 C2 1.344(2)
N6 N7 1.303(2)
N7 N8 1.358(2)
N8 C2 1.326(2)
C1 C2 1.437(3)
N9 H9 0.8600
N9 C3 1.367(2)
N9 C4 1.340(2)
N10 N11 1.382(2)
N10 C3 1.291(2)
N11 H11 0.8600
N11 C4 1.328(2)
N12 H12A 0.8600
N12 H12B 0.8600
N12 C4 1.327(2)
C3 H3 0.9300
